data_7700310
loop_
_publ_author_name
'Lin, Jinqiang'
'Zou, Chao'
'Zhang, Xiaobao'
'Gao, Qin'
'Suo, Sa'
'Zhuo, Qihang'
'Chang, Xiaoyong'
'Xie, Mo'
'Lu, Wei'

_publ_section_title
;
 Highly phosphorescent organopalladium(ii) complexes with
 metal-metal-to-ligand charge-transfer excited states in fluid solutions.
;
_journal_issue 28
_journal_name_full 'Dalton transactions (Cambridge, England : 2003)'
_journal_page_first 10417
_journal_page_last 10421
_journal_paper_doi 10.1039/c9dt02525a
_journal_volume 48
_journal_year 2019
_chemical_absolute_configuration ad
_chemical_formula_moiety 'C50 H30 N4 Pd2, C2 H6 O S'
_chemical_formula_sum 'C52 H36 N4 O Pd2 S'
_chemical_formula_weight 977.71
_space_group_crystal_system orthorhombic
_space_group_IT_number 19
_space_group_name_Hall 'P 2ac 2ab'
_space_group_name_H-M_alt 'P 21 21 21'
_symmetry_space_group_name_Hall 'P 2ac 2ab'
_symmetry_space_group_name_H-M 'P 21 21 21'
_atom_sites_solution_hydrogens geom
_atom_sites_solution_primary dual
_audit_creation_date 2018-12-12
_audit_creation_method
;
Olex2 1.2
(compiled 2018.05.29 svn.r3508 for OlexSys, GUI svn.r5506)
;
_audit_update_record
;
2019-04-13 deposited with the CCDC.    2019-06-19 downloaded from the CCDC.
;
_cell_angle_alpha 90
_cell_angle_beta 90
_cell_angle_gamma 90
_cell_formula_units_Z 4
_cell_length_a 11.4577(12)
_cell_length_b 16.1072(19)
_cell_length_c 22.226(2)
_cell_measurement_reflns_used 9931
_cell_measurement_temperature 100
_cell_measurement_theta_max 26.37
_cell_measurement_theta_min 2.37
_cell_volume 4101.8(7)
_computing_cell_refinement 'SAINT V8.38A (?, 2016)'
_computing_data_reduction 'SAINT V8.38A (?, 2016)'
_computing_molecular_graphics 'Olex2 (Dolomanov et al., 2009)'
_computing_publication_material 'Olex2 (Dolomanov et al., 2009)'
_computing_structure_refinement 'XL (Sheldrick, 2008)'
_computing_structure_solution 'ShelXT (Sheldrick, 2015)'
_diffrn_ambient_temperature 100
_diffrn_detector 'Bruker PHOTO 100 area detector'
_diffrn_detector_area_resol_mean 7.9
_diffrn_detector_type 'CCD area detector'
_diffrn_measured_fraction_theta_full 0.999
_diffrn_measured_fraction_theta_max 0.998
_diffrn_measurement_device 'three-circle diffractometer'
_diffrn_measurement_device_type 'Bruker PHOTO 100 area detector'
_diffrn_measurement_method '\w and \f scans'
_diffrn_radiation_monochromator 'mirror optics'
_diffrn_radiation_probe x-ray
_diffrn_radiation_type MoK\a
_diffrn_radiation_wavelength 0.71073
_diffrn_reflns_av_R_equivalents 0.0716
_diffrn_reflns_av_unetI/netI 0.0725
_diffrn_reflns_Laue_measured_fraction_full 0.999
_diffrn_reflns_Laue_measured_fraction_max 0.998
_diffrn_reflns_limit_h_max 14
_diffrn_reflns_limit_h_min -14
_diffrn_reflns_limit_k_max 19
_diffrn_reflns_limit_k_min -20
_diffrn_reflns_limit_l_max 23
_diffrn_reflns_limit_l_min -27
_diffrn_reflns_number 32623
_diffrn_reflns_point_group_measured_fraction_full 0.999
_diffrn_reflns_point_group_measured_fraction_max 0.998
_diffrn_reflns_theta_full 25.242
_diffrn_reflns_theta_max 26.406
_diffrn_reflns_theta_min 2.181
_diffrn_source 'microfocus sealed X-ray tube'
_diffrn_source_type 'Incoatec I\ms'
_diffrn_standards_number 0
_exptl_absorpt_coefficient_mu 0.974
_exptl_absorpt_correction_T_max 0.7454
_exptl_absorpt_correction_T_min 0.6736
_exptl_absorpt_correction_type multi-scan
_exptl_absorpt_process_details
'SADABS-2016/2 (Bruker,2016/2) was used for absorption correction. wR2(int) was 0.0910 before and 0.0565 after correction. The Ratio of minimum to maximum transmission is 0.9037. The \l/2 correction factor is Not present.'
_exptl_crystal_colour orange
_exptl_crystal_colour_primary orange
_exptl_crystal_density_diffrn 1.583
_exptl_crystal_description block
_exptl_crystal_F_000 1968
_exptl_crystal_size_max 0.21
_exptl_crystal_size_mid 0.21
_exptl_crystal_size_min 0.18
_refine_diff_density_max 0.410
_refine_diff_density_min -0.431
_refine_diff_density_rms 0.102
_refine_ls_abs_structure_details
;
 Flack x determined using 2737 quotients [(I+)-(I-)]/[(I+)+(I-)]
 (Parsons, Flack and Wagner, Acta Cryst. B69 (2013) 249-259).
;
_refine_ls_abs_structure_Flack -0.024(18)
_refine_ls_extinction_method none
_refine_ls_goodness_of_fit_ref 1.035
_refine_ls_hydrogen_treatment constr
_refine_ls_matrix_type full
_refine_ls_number_parameters 543
_refine_ls_number_reflns 8394
_refine_ls_number_restraints 6
_refine_ls_restrained_S_all 1.036
_refine_ls_R_factor_all 0.0542
_refine_ls_R_factor_gt 0.0380
_refine_ls_shift/su_max 0.001
_refine_ls_shift/su_mean 0.000
_refine_ls_structure_factor_coef Fsqd
_refine_ls_weighting_details 'w=1/[\s^2^(Fo^2^)+(0.0123P)^2^+2.8684P] where P=(Fo^2^+2Fc^2^)/3'
_refine_ls_weighting_scheme calc
_refine_ls_wR_factor_gt 0.0576
_refine_ls_wR_factor_ref 0.0616
_reflns_Friedel_coverage 0.796
_reflns_Friedel_fraction_full 0.999
_reflns_Friedel_fraction_max 0.998
_reflns_number_gt 7196
_reflns_number_total 8394
_reflns_threshold_expression 'I > 2\s(I)'
_cod_data_source_file c9dt02525a2.cif
_cod_data_source_block cxy0581_0m
_cod_depositor_comments 'Adding full bibliography for 7700308--7700311.cif.'
_cod_database_code 7700310
_shelx_shelxl_version_number 2016/6
_shelx_space_group_comment
;
The symmetry employed for this shelxl refinement is uniquely defined
by the following loop, which should always be used as a source of
symmetry information in preference to the above space-group names.
They are only intended as comments.
;
_shelx_estimated_absorpt_t_max 0.844
_shelx_estimated_absorpt_t_min 0.822
_olex2_refinement_description
;
1. Fixed Uiso
 At 1.2 times of:
  All C(H) groups
 At 1.5 times of:
  All C(H,H,H) groups
2. Uiso/Uaniso restraints and constraints
Uanis(C22) \\sim Ueq: with sigma of 0.001 and sigma for terminal atoms of 0.002
3.a Aromatic/amide H refined with riding coordinates:
 C7(H7), C8(H8), C9(H9), C4(H4), C6(H6), C40(H40), C35(H35), C13(H13),
 C32(H32), C50(H50), C39(H39), C46(H46), C5(H5), C3(H3), C33(H33), C43(H43),
 C31(H31), C44(H44), C41(H41), C29(H29), C49(H49), C48(H48), C45(H45), C47(H47),
  C42(H42), C16(H16), C14(H14), C30(H30), C34(H34), C15(H15)
3.b Idealised Me refined as rotating group:
 C51(H51A,H51B,H51C), C52(H52A,H52B,H52C)
;
_olex2_submission_special_instructions 'No special instructions were received'

loop_
_space_group_symop_operation_xyz
'x, y, z'
'-x+1/2, -y, z+1/2'
'x+1/2, -y+1/2, -z'
'-x, y+1/2, -z+1/2'

loop_
_atom_site_label
_atom_site_type_symbol
_atom_site_fract_x
_atom_site_fract_y
_atom_site_fract_z
_atom_site_U_iso_or_equiv
_atom_site_adp_type
_atom_site_occupancy
_atom_site_site_symmetry_order
_atom_site_calc_flag
_atom_site_refinement_flags_posn
_atom_site_refinement_flags_adp
Pd1 Pd 0.57815(4) 0.31338(3) 0.40677(2) 0.01216(10) Uani 1 1 d . .
Pd2 Pd 0.39150(4) 0.40478(3) 0.32216(2) 0.01270(10) Uani 1 1 d . .
N1 N 0.4685(4) 0.2180(3) 0.4106(2) 0.0113(10) Uani 1 1 d . .
N2 N 0.6385(4) 0.2382(3) 0.33375(19) 0.0147(11) Uani 1 1 d . .
N3 N 0.2659(4) 0.4148(3) 0.38368(18) 0.0134(10) Uani 1 1 d . .
N4 N 0.4426(4) 0.5142(3) 0.36899(19) 0.0129(10) Uani 1 1 d . .
C7 C 0.3980(5) 0.0910(3) 0.3710(2) 0.0166(12) Uani 1 1 d . .
H7 H 0.401602 0.047331 0.342411 0.020 Uiso 1 1 calc R .
C26 C 0.5127(5) 0.3965(4) 0.2592(2) 0.0162(13) Uani 1 1 d . .
C17 C 0.6902(5) 0.4055(3) 0.4062(2) 0.0147(12) Uani 1 1 d . .
C10 C 0.3887(5) 0.2187(3) 0.4548(2) 0.0142(12) Uani 1 1 d . .
C8 C 0.3141(5) 0.0913(4) 0.4158(2) 0.0182(13) Uani 1 1 d . .
H8 H 0.259279 0.047085 0.417680 0.022 Uiso 1 1 calc R .
C12 C 0.4915(5) 0.3483(3) 0.4801(2) 0.0145(13) Uani 1 1 d . .
C2 C 0.5731(5) 0.1687(3) 0.3257(2) 0.0127(11) Uani 1 1 d . .
C36 C 0.1830(5) 0.3567(3) 0.3842(2) 0.0133(12) Uani 1 1 d . .
C9 C 0.3083(5) 0.1544(4) 0.4577(3) 0.0188(14) Uani 1 1 d . .
H9 H 0.249989 0.153796 0.488054 0.023 Uiso 1 1 calc R .
C25 C 0.5916(5) 0.3928(3) 0.2231(2) 0.0155(12) Uani 1 1 d . .
C4 C 0.7594(5) 0.1988(4) 0.2519(2) 0.0190(14) Uani 1 1 d . .
H4 H 0.824571 0.210655 0.226913 0.023 Uiso 1 1 calc R .
C38 C 0.2994(5) 0.3039(3) 0.2997(2) 0.0136(13) Uani 1 1 d . .
C6 C 0.5988(5) 0.1126(3) 0.2799(2) 0.0170(13) Uani 1 1 d . .
H6 H 0.551812 0.064637 0.273993 0.020 Uiso 1 1 calc R .
C11 C 0.4014(5) 0.2915(3) 0.4945(2) 0.0139(12) Uani 1 1 d . .
C1 C 0.4766(5) 0.1564(3) 0.3692(2) 0.0154(13) Uani 1 1 d . .
C27 C 0.2692(5) 0.4790(3) 0.4230(2) 0.0140(13) Uani 1 1 d . .
C40 C 0.2467(5) 0.1755(4) 0.2501(2) 0.0210(14) Uani 1 1 d . .
H40 H 0.262844 0.134797 0.220260 0.025 Uiso 1 1 calc R .
C35 C 0.0960(5) 0.3596(3) 0.4275(2) 0.0187(13) Uani 1 1 d . .
H35 H 0.036791 0.318360 0.428791 0.022 Uiso 1 1 calc R .
C13 C 0.5081(5) 0.4164(3) 0.5176(2) 0.0129(12) Uani 1 1 d . .
H13 H 0.567142 0.455829 0.508383 0.016 Uiso 1 1 calc R .
C28 C 0.3680(5) 0.5361(3) 0.4136(2) 0.0129(12) Uani 1 1 d . .
C32 C 0.3862(6) 0.6075(3) 0.4481(2) 0.0186(13) Uani 1 1 d . .
H32 H 0.331521 0.623576 0.478013 0.022 Uiso 1 1 calc R .
C19 C 0.8545(5) 0.5194(3) 0.3974(2) 0.0145(13) Uani 1 1 d . .
C50 C 0.8895(5) 0.5711(3) 0.4443(2) 0.0196(14) Uani 1 1 d . .
H50 H 0.849134 0.568718 0.481584 0.023 Uiso 1 1 calc R .
C39 C 0.3217(5) 0.2433(4) 0.2562(2) 0.0193(14) Uani 1 1 d . .
H39 H 0.388029 0.248203 0.230815 0.023 Uiso 1 1 calc R .
C46 C 0.8827(5) 0.3961(4) 0.1462(2) 0.0198(13) Uani 1 1 d . .
H46 H 0.959890 0.415425 0.152971 0.024 Uiso 1 1 calc R .
C24 C 0.6826(5) 0.3815(3) 0.1800(3) 0.0146(12) Uani 1 1 d . .
C23 C 0.7992(5) 0.4083(3) 0.1905(2) 0.0145(12) Uani 1 1 d . .
C5 C 0.6943(5) 0.1279(4) 0.2430(2) 0.0201(14) Uani 1 1 d . .
H5 H 0.714451 0.089932 0.212033 0.024 Uiso 1 1 calc R .
C3 C 0.7283(5) 0.2525(3) 0.2981(2) 0.0155(13) Uani 1 1 d . .
H3 H 0.773202 0.301398 0.304151 0.019 Uiso 1 1 calc R .
C33 C 0.1831(5) 0.4849(4) 0.4667(2) 0.0199(14) Uani 1 1 d . .
H33 H 0.182665 0.529637 0.494565 0.024 Uiso 1 1 calc R .
C43 C 0.6591(5) 0.3411(3) 0.1249(2) 0.0180(14) Uani 1 1 d . .
H43 H 0.582251 0.321664 0.117277 0.022 Uiso 1 1 calc R .
C20 C 0.9121(5) 0.5265(3) 0.3410(2) 0.0160(13) Uani 1 1 d . .
C31 C 0.4860(6) 0.6545(4) 0.4378(3) 0.0229(15) Uani 1 1 d . .
H31 H 0.500844 0.702986 0.460879 0.027 Uiso 1 1 calc R .
C44 C 0.7435(5) 0.3291(3) 0.0822(2) 0.0208(14) Uani 1 1 d . .
H44 H 0.724640 0.301947 0.045562 0.025 Uiso 1 1 calc R .
C41 C 0.1500(5) 0.1662(4) 0.2862(3) 0.0240(15) Uani 1 1 d . .
H41 H 0.100136 0.119524 0.281419 0.029 Uiso 1 1 calc R .
C29 C 0.5379(5) 0.5591(4) 0.3596(3) 0.0208(14) Uani 1 1 d . .
H29 H 0.590659 0.542779 0.328826 0.025 Uiso 1 1 calc R .
C49 C 0.9819(5) 0.6258(4) 0.4378(3) 0.0217(15) Uani 1 1 d . .
H49 H 1.004547 0.660251 0.470469 0.026 Uiso 1 1 calc R .
C48 C 1.0418(5) 0.6305(4) 0.3832(3) 0.0230(15) Uani 1 1 d . .
H48 H 1.105623 0.667570 0.378736 0.028 Uiso 1 1 calc R .
C45 C 0.8571(5) 0.3568(4) 0.0925(3) 0.0236(14) Uani 1 1 d . .
H45 H 0.916063 0.348697 0.063039 0.028 Uiso 1 1 calc R .
C47 C 1.0075(5) 0.5807(3) 0.3356(3) 0.0197(14) Uani 1 1 d . .
H47 H 1.049215 0.583168 0.298756 0.024 Uiso 1 1 calc R .
C42 C 0.1260(5) 0.2257(3) 0.3298(3) 0.0193(13) Uani 1 1 d . .
H42 H 0.059152 0.220132 0.354786 0.023 Uiso 1 1 calc R .
C21 C 0.8725(5) 0.4802(3) 0.2895(2) 0.0146(13) Uani 1 1 d . .
C18 C 0.7642(5) 0.4591(3) 0.4042(2) 0.0145(12) Uani 1 1 d . .
C37 C 0.2006(5) 0.2936(3) 0.3368(2) 0.0149(13) Uani 1 1 d . .
C16 C 0.3330(5) 0.3036(4) 0.5456(2) 0.0169(13) Uani 1 1 d . .
H16 H 0.273113 0.265006 0.555132 0.020 Uiso 1 1 calc R .
C14 C 0.4387(5) 0.4274(3) 0.5684(2) 0.0177(14) Uani 1 1 d . .
H14 H 0.451427 0.474024 0.593757 0.021 Uiso 1 1 calc R .
C30 C 0.5629(5) 0.6300(3) 0.3938(2) 0.0211(14) Uani 1 1 d . .
H30 H 0.632287 0.660714 0.386710 0.025 Uiso 1 1 calc R .
C22 C 0.8332(5) 0.4476(3) 0.2456(2) 0.0135(13) Uani 1 1 d . U
C34 C 0.0974(5) 0.4238(3) 0.4689(2) 0.0212(14) Uani 1 1 d . .
H34 H 0.038943 0.426261 0.499173 0.025 Uiso 1 1 calc R .
C15 C 0.3515(5) 0.3711(4) 0.5825(3) 0.0211(15) Uani 1 1 d . .
H15 H 0.304698 0.379060 0.617293 0.025 Uiso 1 1 calc R .
S1 S 0.32076(13) 0.33127(9) 0.11161(7) 0.0201(4) Uani 1 1 d . .
O1 O 0.3246(4) 0.3290(3) 0.04424(17) 0.0305(11) Uani 1 1 d . .
C51 C 0.3301(7) 0.4369(4) 0.1337(3) 0.046(2) Uani 1 1 d . .
H51A H 0.406789 0.459036 0.122568 0.069 Uiso 1 1 calc GR .
H51B H 0.319906 0.441049 0.177417 0.069 Uiso 1 1 calc GR .
H51C H 0.268922 0.468862 0.113484 0.069 Uiso 1 1 calc GR .
C52 C 0.1722(6) 0.3159(5) 0.1306(3) 0.0404(19) Uani 1 1 d . .
H52A H 0.123097 0.351268 0.105142 0.061 Uiso 1 1 calc GR .
H52B H 0.159930 0.330409 0.172931 0.061 Uiso 1 1 calc GR .
H52C H 0.151373 0.257575 0.124157 0.061 Uiso 1 1 calc GR .

loop_
_atom_site_aniso_label
_atom_site_aniso_U_11
_atom_site_aniso_U_22
_atom_site_aniso_U_33
_atom_site_aniso_U_23
_atom_site_aniso_U_13
_atom_site_aniso_U_12
Pd1 0.0122(2) 0.0120(2) 0.01228(19) 0.00032(18) 0.0008(2) -0.00078(19)
Pd2 0.0114(2) 0.0140(2) 0.01275(19) -0.00032(18) 0.0008(2) 0.0002(2)
N1 0.011(2) 0.010(2) 0.012(2) 0.003(2) -0.004(2) -0.0001(19)
N2 0.017(3) 0.014(3) 0.013(2) 0.0051(19) 0.000(2) -0.001(2)
N3 0.015(3) 0.013(3) 0.012(2) 0.002(2) -0.002(2) 0.001(2)
N4 0.014(3) 0.009(2) 0.015(2) 0.0024(19) -0.005(2) 0.002(2)
C7 0.018(3) 0.014(3) 0.018(3) -0.001(2) -0.002(3) -0.007(3)
C26 0.021(3) 0.013(3) 0.015(3) 0.003(3) -0.006(3) -0.004(3)
C17 0.018(3) 0.015(3) 0.011(3) 0.003(3) 0.000(3) 0.003(3)
C10 0.010(3) 0.015(3) 0.017(3) 0.003(2) -0.002(3) 0.001(3)
C8 0.015(3) 0.018(3) 0.021(3) 0.003(3) -0.005(3) -0.007(3)
C12 0.014(3) 0.015(3) 0.014(3) 0.003(2) -0.002(3) 0.007(3)
C2 0.014(3) 0.012(3) 0.012(2) 0.003(2) -0.004(3) 0.001(2)
C36 0.011(3) 0.016(3) 0.013(3) 0.003(2) 0.001(3) 0.000(3)
C9 0.018(3) 0.026(4) 0.013(3) 0.003(3) 0.000(3) -0.001(3)
C25 0.014(3) 0.017(3) 0.015(3) 0.000(2) -0.005(3) -0.001(3)
C4 0.019(3) 0.022(4) 0.016(3) 0.003(3) 0.007(3) 0.003(3)
C38 0.014(3) 0.014(3) 0.013(3) 0.003(2) -0.005(2) 0.002(3)
C6 0.015(3) 0.020(3) 0.015(3) 0.000(2) -0.002(3) 0.001(3)
C11 0.011(3) 0.015(3) 0.016(3) 0.004(2) -0.001(3) 0.002(3)
C1 0.016(3) 0.018(3) 0.013(3) -0.001(2) -0.004(3) 0.005(3)
C27 0.015(3) 0.013(3) 0.013(3) 0.001(2) -0.003(3) 0.003(3)
C40 0.026(4) 0.020(4) 0.017(3) -0.002(3) -0.002(3) 0.001(3)
C35 0.016(3) 0.020(3) 0.020(3) 0.001(2) 0.005(3) 0.000(3)
C13 0.009(3) 0.010(3) 0.020(3) -0.002(2) -0.002(3) 0.001(2)
C28 0.014(3) 0.011(3) 0.013(3) 0.002(2) -0.001(3) 0.004(2)
C32 0.027(3) 0.014(3) 0.016(3) 0.000(2) 0.000(3) 0.002(3)
C19 0.011(3) 0.014(3) 0.018(3) 0.001(2) -0.004(3) 0.003(2)
C50 0.021(3) 0.020(3) 0.018(3) -0.001(2) -0.001(3) 0.000(3)
C39 0.020(4) 0.024(4) 0.014(3) 0.004(3) -0.001(3) 0.003(3)
C46 0.013(3) 0.023(3) 0.023(3) 0.004(3) 0.000(3) -0.001(3)
C24 0.017(3) 0.014(3) 0.013(3) 0.001(2) -0.002(3) 0.003(2)
C23 0.017(3) 0.011(3) 0.015(3) 0.002(2) 0.001(3) 0.004(3)
C5 0.024(4) 0.022(3) 0.014(3) 0.000(2) 0.003(3) 0.006(3)
C3 0.016(3) 0.015(3) 0.016(3) 0.006(2) 0.001(3) -0.001(3)
C33 0.025(4) 0.019(3) 0.016(3) -0.002(3) 0.007(3) 0.008(3)
C43 0.016(3) 0.020(3) 0.018(3) -0.004(2) 0.000(3) 0.001(3)
C20 0.014(3) 0.014(3) 0.019(3) 0.007(2) -0.003(3) 0.002(3)
C31 0.033(4) 0.012(3) 0.024(3) 0.002(3) -0.010(3) 0.002(3)
C44 0.027(4) 0.019(3) 0.017(3) -0.004(3) -0.002(3) 0.002(3)
C41 0.022(4) 0.019(4) 0.031(3) -0.003(3) 0.001(3) -0.007(3)
C29 0.020(4) 0.021(3) 0.021(3) 0.005(3) 0.001(3) 0.004(3)
C49 0.026(4) 0.014(3) 0.025(3) -0.003(3) -0.014(3) 0.001(3)
C48 0.019(4) 0.019(3) 0.031(3) 0.003(3) -0.004(3) -0.007(3)
C45 0.026(4) 0.030(4) 0.015(3) 0.002(3) 0.008(3) 0.007(3)
C47 0.018(3) 0.019(3) 0.022(3) 0.005(3) -0.001(3) -0.006(3)
C42 0.017(3) 0.021(3) 0.020(3) -0.002(3) 0.003(3) -0.002(3)
C21 0.016(3) 0.010(3) 0.018(3) 0.006(2) 0.000(3) 0.000(3)
C18 0.020(3) 0.015(3) 0.009(3) -0.002(3) 0.002(3) 0.005(3)
C37 0.015(3) 0.019(3) 0.011(3) 0.000(2) -0.002(3) 0.003(3)
C16 0.018(3) 0.012(3) 0.021(3) 0.004(3) 0.001(3) -0.001(3)
C14 0.017(3) 0.013(3) 0.024(3) -0.007(2) -0.001(3) 0.005(3)
C30 0.023(3) 0.013(3) 0.028(3) 0.005(2) -0.004(3) -0.004(3)
C22 0.0128(17) 0.0136(17) 0.0141(16) 0.0028(12) 0.0016(13) -0.0008(12)
C34 0.017(3) 0.028(4) 0.019(3) 0.001(2) 0.009(3) 0.000(3)
C15 0.020(3) 0.024(3) 0.019(3) -0.001(3) 0.006(3) 0.006(3)
S1 0.0180(8) 0.0193(9) 0.0229(8) 0.0029(6) -0.0020(7) 0.0038(7)
O1 0.034(3) 0.035(3) 0.022(2) 0.005(2) 0.004(2) 0.003(2)
C51 0.064(5) 0.026(4) 0.047(5) -0.006(3) -0.030(4) 0.008(4)
C52 0.028(4) 0.063(5) 0.031(4) 0.005(4) 0.006(3) 0.010(4)

loop_
_atom_type_symbol
_atom_type_description
_atom_type_scat_dispersion_real
_atom_type_scat_dispersion_imag
_atom_type_scat_source
C C 0.0033 0.0016 'International Tables Vol C Tables 4.2.6.8 and 6.1.1.4'
H H 0.0000 0.0000 'International Tables Vol C Tables 4.2.6.8 and 6.1.1.4'
N N 0.0061 0.0033 'International Tables Vol C Tables 4.2.6.8 and 6.1.1.4'
O O 0.0106 0.0060 'International Tables Vol C Tables 4.2.6.8 and 6.1.1.4'
Pd Pd -0.9988 1.0072 'International Tables Vol C Tables 4.2.6.8 and 6.1.1.4'
S S 0.1246 0.1234 'International Tables Vol C Tables 4.2.6.8 and 6.1.1.4'

loop_
_geom_angle_atom_site_label_1
_geom_angle_atom_site_label_2
_geom_angle_atom_site_label_3
_geom_angle
N1 Pd1 Pd2 87.60(12)
N1 Pd1 N2 78.38(17)
N1 Pd1 C12 82.5(2)
N2 Pd1 Pd2 91.75(12)
C17 Pd1 Pd2 94.89(15)
C17 Pd1 N1 177.4(2)
C17 Pd1 N2 102.3(2)
C17 Pd1 C12 96.7(2)
C12 Pd1 Pd2 91.02(15)
C12 Pd1 N2 160.5(2)
N3 Pd2 Pd1 96.69(12)
N3 Pd2 N4 78.21(18)
N3 Pd2 C38 81.8(2)
N4 Pd2 Pd1 84.82(11)
C26 Pd2 Pd1 85.14(16)
C26 Pd2 N3 178.2(2)
C26 Pd2 N4 102.1(2)
C26 Pd2 C38 98.0(2)
C38 Pd2 Pd1 97.18(15)
C38 Pd2 N4 159.96(19)
C10 N1 Pd1 117.0(4)
C10 N1 C1 123.4(5)
C1 N1 Pd1 119.6(4)
C2 N2 Pd1 112.8(3)
C3 N2 Pd1 127.5(4)
C3 N2 C2 119.7(5)
C36 N3 Pd2 117.6(4)
C36 N3 C27 123.4(5)
C27 N3 Pd2 119.0(4)
C28 N4 Pd2 113.6(4)
C29 N4 Pd2 127.0(4)
C29 N4 C28 119.5(5)
C8 C7 H7 120.9
C8 C7 C1 118.1(5)
C1 C7 H7 120.9
C25 C26 Pd2 176.2(5)
C18 C17 Pd1 175.9(5)
N1 C10 C9 118.6(5)
N1 C10 C11 112.2(5)
C9 C10 C11 129.2(5)
C7 C8 H8 119.3
C9 C8 C7 121.4(6)
C9 C8 H8 119.3
C11 C12 Pd1 111.5(4)
C13 C12 Pd1 130.2(4)
C13 C12 C11 118.3(5)
N2 C2 C6 121.0(5)
N2 C2 C1 115.8(4)
C6 C2 C1 123.2(5)
N3 C36 C35 119.6(5)
N3 C36 C37 112.3(5)
C35 C36 C37 128.1(5)
C10 C9 H9 120.4
C8 C9 C10 119.2(5)
C8 C9 H9 120.4
C26 C25 C24 175.3(6)
C5 C4 H4 120.6
C5 C4 C3 118.9(5)
C3 C4 H4 120.6
C39 C38 Pd2 130.1(4)
C39 C38 C37 118.0(5)
C37 C38 Pd2 111.9(4)
C2 C6 H6 120.6
C5 C6 C2 118.8(5)
C5 C6 H6 120.6
C12 C11 C10 116.8(5)
C16 C11 C10 122.9(5)
C16 C11 C12 120.2(5)
N1 C1 C7 119.4(5)
N1 C1 C2 113.4(5)
C7 C1 C2 127.3(5)
N3 C27 C28 114.0(5)
N3 C27 C33 118.9(5)
C33 C27 C28 127.1(5)
C39 C40 H40 119.2
C41 C40 H40 119.2
C41 C40 C39 121.5(6)
C36 C35 H35 120.7
C34 C35 C36 118.6(6)
C34 C35 H35 120.7
C12 C13 H13 119.7
C12 C13 C14 120.5(5)
C14 C13 H13 119.7
N4 C28 C27 115.2(5)
N4 C28 C32 121.4(5)
C32 C28 C27 123.4(5)
C28 C32 H32 120.6
C31 C32 C28 118.7(6)
C31 C32 H32 120.6
C50 C19 C20 118.5(5)
C50 C19 C18 122.4(5)
C20 C19 C18 119.1(5)
C19 C50 H50 119.3
C49 C50 C19 121.5(5)
C49 C50 H50 119.3
C38 C39 H39 119.9
C40 C39 C38 120.1(6)
C40 C39 H39 119.9
C23 C46 H46 118.9
C45 C46 H46 118.9
C45 C46 C23 122.1(6)
C23 C24 C25 122.5(5)
C43 C24 C25 120.1(5)
C43 C24 C23 117.4(5)
C46 C23 C24 119.2(5)
C46 C23 C22 118.8(5)
C24 C23 C22 121.9(5)
C4 C5 C6 119.3(5)
C4 C5 H5 120.3
C6 C5 H5 120.3
N2 C3 C4 122.3(5)
N2 C3 H3 118.8
C4 C3 H3 118.8
C27 C33 H33 120.7
C27 C33 C34 118.6(5)
C34 C33 H33 120.7
C24 C43 H43 118.9
C44 C43 C24 122.1(6)
C44 C43 H43 118.9
C19 C20 C21 120.8(5)
C47 C20 C19 119.1(5)
C47 C20 C21 120.0(5)
C32 C31 H31 120.4
C30 C31 C32 119.2(6)
C30 C31 H31 120.4
C43 C44 H44 120.0
C43 C44 C45 120.0(5)
C45 C44 H44 120.0
C40 C41 H41 120.3
C40 C41 C42 119.4(6)
C42 C41 H41 120.3
N4 C29 H29 119.1
N4 C29 C30 121.8(6)
C30 C29 H29 119.1
C50 C49 H49 120.0
C50 C49 C48 120.0(6)
C48 C49 H49 120.0
C49 C48 H48 120.2
C47 C48 C49 119.6(6)
C47 C48 H48 120.2
C46 C45 C44 119.0(6)
C46 C45 H45 120.5
C44 C45 H45 120.5
C20 C47 H47 119.5
C48 C47 C20 121.1(5)
C48 C47 H47 119.5
C41 C42 H42 120.1
C41 C42 C37 119.7(5)
C37 C42 H42 120.1
C22 C21 C20 174.1(6)
C17 C18 C19 175.4(6)
C38 C37 C36 116.5(5)
C42 C37 C36 122.2(5)
C42 C37 C38 121.2(5)
C11 C16 H16 119.7
C15 C16 C11 120.6(5)
C15 C16 H16 119.7
C13 C14 H14 119.6
C15 C14 C13 120.8(5)
C15 C14 H14 119.6
C31 C30 C29 119.3(6)
C31 C30 H30 120.4
C29 C30 H30 120.4
C21 C22 C23 173.6(6)
C35 C34 C33 120.9(5)
C35 C34 H34 119.6
C33 C34 H34 119.6
C16 C15 C14 119.6(5)
C16 C15 H15 120.2
C14 C15 H15 120.2
O1 S1 C51 107.4(3)
O1 S1 C52 105.2(3)
C52 S1 C51 97.2(4)
S1 C51 H51A 109.5
S1 C51 H51B 109.5
S1 C51 H51C 109.5
H51A C51 H51B 109.5
H51A C51 H51C 109.5
H51B C51 H51C 109.5
S1 C52 H52A 109.5
S1 C52 H52B 109.5
S1 C52 H52C 109.5
H52A C52 H52B 109.5
H52A C52 H52C 109.5
H52B C52 H52C 109.5

loop_
_geom_bond_atom_site_label_1
_geom_bond_atom_site_label_2
_geom_bond_distance
Pd1 Pd2 3.2059(6)
Pd1 N1 1.987(4)
Pd1 N2 2.140(4)
Pd1 C17 1.962(6)
Pd1 C12 1.990(5)
Pd2 N3 1.992(4)
Pd2 N4 2.129(4)
Pd2 C26 1.975(6)
Pd2 C38 2.001(6)
N1 C10 1.343(7)
N1 C1 1.355(7)
N2 C2 1.358(6)
N2 C3 1.320(7)
N3 C36 1.334(7)
N3 C27 1.354(7)
N4 C28 1.355(7)
N4 C29 1.326(7)
C7 H7 0.9500
C7 C8 1.383(7)
C7 C1 1.387(8)
C26 C25 1.211(7)
C17 C18 1.211(7)
C10 C9 1.389(8)
C10 C11 1.474(7)
C8 H8 0.9500
C8 C9 1.380(8)
C12 C11 1.416(8)
C12 C13 1.390(7)
C2 C6 1.393(7)
C2 C1 1.481(7)
C36 C35 1.386(8)
C36 C37 1.478(7)
C9 H9 0.9500
C25 C24 1.427(8)
C4 H4 0.9500
C4 C5 1.378(8)
C4 C3 1.389(8)
C38 C39 1.397(8)
C38 C37 1.410(7)
C6 H6 0.9500
C6 C5 1.389(8)
C11 C16 1.394(7)
C27 C28 1.473(8)
C27 C33 1.389(8)
C40 H40 0.9500
C40 C39 1.396(8)
C40 C41 1.377(8)
C35 H35 0.9500
C35 C34 1.385(7)
C13 H13 0.9500
C13 C14 1.393(7)
C28 C32 1.398(7)
C32 H32 0.9500
C32 C31 1.390(8)
C19 C50 1.393(7)
C19 C20 1.421(7)
C19 C18 1.428(8)
C50 H50 0.9500
C50 C49 1.386(8)
C39 H39 0.9500
C46 H46 0.9500
C46 C23 1.386(7)
C46 C45 1.383(8)
C24 C23 1.424(7)
C24 C43 1.412(7)
C23 C22 1.433(7)
C5 H5 0.9500
C3 H3 0.9500
C33 H33 0.9500
C33 C34 1.390(8)
C43 H43 0.9500
C43 C44 1.369(8)
C20 C47 1.402(8)
C20 C21 1.439(7)
C31 H31 0.9500
C31 C30 1.374(8)
C44 H44 0.9500
C44 C45 1.395(8)
C41 H41 0.9500
C41 C42 1.390(8)
C29 H29 0.9500
C29 C30 1.401(8)
C49 H49 0.9500
C49 C48 1.395(8)
C48 H48 0.9500
C48 C47 1.384(8)
C45 H45 0.9500
C47 H47 0.9500
C42 H42 0.9500
C42 C37 1.397(8)
C21 C22 1.197(7)
C16 H16 0.9500
C16 C15 1.378(8)
C14 H14 0.9500
C14 C15 1.385(8)
C30 H30 0.9500
C34 H34 0.9500
C15 H15 0.9500
S1 O1 1.498(4)
S1 C51 1.774(7)
S1 C52 1.771(7)
C51 H51A 0.9800
C51 H51B 0.9800
C51 H51C 0.9800
C52 H52A 0.9800
C52 H52B 0.9800
C52 H52C 0.9800

loop_
_geom_torsion_atom_site_label_1
_geom_torsion_atom_site_label_2
_geom_torsion_atom_site_label_3
_geom_torsion_atom_site_label_4
_geom_torsion
Pd1 N1 C10 C9 178.0(4)
Pd1 N1 C10 C11 -2.1(6)
Pd1 N1 C1 C7 -178.3(4)
Pd1 N1 C1 C2 1.5(6)
Pd1 N2 C2 C6 179.5(4)
Pd1 N2 C2 C1 -1.9(5)
Pd1 N2 C3 C4 179.9(4)
Pd1 C12 C11 C10 0.6(6)
Pd1 C12 C11 C16 177.9(4)
Pd1 C12 C13 C14 -177.7(4)
Pd2 N3 C36 C35 177.8(4)
Pd2 N3 C36 C37 -0.4(6)
Pd2 N3 C27 C28 1.4(6)
Pd2 N3 C27 C33 -178.6(4)
Pd2 N4 C28 C27 2.5(5)
Pd2 N4 C28 C32 -178.4(4)
Pd2 N4 C29 C30 -179.5(4)
Pd2 C38 C39 C40 177.2(4)
Pd2 C38 C37 C36 -0.2(6)
Pd2 C38 C37 C42 -178.2(4)
N1 C10 C9 C8 1.1(8)
N1 C10 C11 C12 0.9(7)
N1 C10 C11 C16 -176.3(5)
N2 C2 C6 C5 1.3(8)
N2 C2 C1 N1 0.4(7)
N2 C2 C1 C7 -179.8(5)
N3 C36 C35 C34 0.6(8)
N3 C36 C37 C38 0.4(7)
N3 C36 C37 C42 178.4(5)
N3 C27 C28 N4 -2.6(7)
N3 C27 C28 C32 178.3(5)
N3 C27 C33 C34 0.8(8)
N4 C28 C32 C31 -2.8(8)
N4 C29 C30 C31 -1.0(8)
C7 C8 C9 C10 -0.2(8)
C10 N1 C1 C7 1.3(8)
C10 N1 C1 C2 -178.8(5)
C10 C11 C16 C15 177.5(5)
C8 C7 C1 N1 -0.4(8)
C8 C7 C1 C2 179.8(5)
C12 C11 C16 C15 0.4(8)
C12 C13 C14 C15 -0.5(8)
C2 N2 C3 C4 -0.1(8)
C2 C6 C5 C4 -1.3(8)
C36 N3 C27 C28 -179.4(5)
C36 N3 C27 C33 0.7(8)
C36 C35 C34 C33 0.8(9)
C9 C10 C11 C12 -179.1(5)
C9 C10 C11 C16 3.6(9)
C25 C24 C23 C46 -179.2(5)
C25 C24 C23 C22 0.7(8)
C25 C24 C43 C44 179.8(5)
C6 C2 C1 N1 179.0(5)
C6 C2 C1 C7 -1.2(9)
C11 C10 C9 C8 -178.9(5)
C11 C12 C13 C14 1.0(8)
C11 C16 C15 C14 0.1(8)
C1 N1 C10 C9 -1.7(8)
C1 N1 C10 C11 178.3(5)
C1 C7 C8 C9 -0.2(8)
C1 C2 C6 C5 -177.2(5)
C27 N3 C36 C35 -1.4(8)
C27 N3 C36 C37 -179.6(5)
C27 C28 C32 C31 176.2(5)
C27 C33 C34 C35 -1.5(9)
C40 C41 C42 C37 -0.5(9)
C35 C36 C37 C38 -177.7(5)
C35 C36 C37 C42 0.3(9)
C13 C12 C11 C10 -178.3(5)
C13 C12 C11 C16 -1.0(8)
C13 C14 C15 C16 -0.1(8)
C28 N4 C29 C30 -1.2(8)
C28 C27 C33 C34 -179.1(5)
C28 C32 C31 C30 0.6(8)
C32 C31 C30 C29 1.2(8)
C19 C50 C49 C48 0.4(9)
C19 C20 C47 C48 -3.8(8)
C50 C19 C20 C47 4.7(8)
C50 C19 C20 C21 -174.2(5)
C50 C49 C48 C47 0.6(9)
C39 C38 C37 C36 177.1(5)
C39 C38 C37 C42 -1.0(8)
C39 C40 C41 C42 0.2(9)
C24 C43 C44 C45 0.3(9)
C23 C46 C45 C44 0.7(9)
C23 C24 C43 C44 -1.3(8)
C5 C4 C3 N2 0.0(9)
C3 N2 C2 C6 -0.6(8)
C3 N2 C2 C1 178.0(5)
C3 C4 C5 C6 0.7(8)
C33 C27 C28 N4 177.4(5)
C33 C27 C28 C32 -1.7(9)
C43 C24 C23 C46 1.9(8)
C43 C24 C23 C22 -178.1(5)
C43 C44 C45 C46 0.1(9)
C20 C19 C50 C49 -3.0(8)
C41 C40 C39 C38 -0.2(9)
C41 C42 C37 C36 -176.9(5)
C41 C42 C37 C38 1.0(8)
C29 N4 C28 C27 -176.0(5)
C29 N4 C28 C32 3.1(8)
C49 C48 C47 C20 1.1(9)
C45 C46 C23 C24 -1.7(8)
C45 C46 C23 C22 178.4(5)
C21 C20 C47 C48 175.1(5)
C18 C19 C50 C49 176.2(5)
C18 C19 C20 C47 -174.6(5)
C18 C19 C20 C21 6.5(8)
C37 C36 C35 C34 178.5(5)
C37 C38 C39 C40 0.6(8)
